data_7027069
loop_
_publ_author_name
'Weyherm\"uller, Thomas'
'Weighardt, Karl'
'Chaudhuri, Phalguni'

_publ_section_title
;
 Nitrogen versus oxygen co-ordination of carboxamide-functionalized
 triazacyclononane ligands in transition metal ion complexes
;
_journal_issue 22
_journal_name_full 'Journal of the Chemical Society, Dalton Transactions'
_journal_page_first 3805
_journal_paper_doi 10.1039/a806466k
_journal_year 1998
_chemical_formula_structural '[C12 H23 Cr N6 O3]2+, (PF6)-, Cl-, MeOH'
_chemical_formula_sum 'C13 H27 Cl Cr F6 N6 O4 P'
_chemical_formula_weight 563.83
_chemical_name_systematic
; 
 ? 
;
_space_group_IT_number 19
_symmetry_cell_setting orthorhombic
_symmetry_space_group_name_Hall 'P 2ac 2ab'
_symmetry_space_group_name_H-M 'P 21 21 21'
_atom_sites_solution_hydrogens geom
_atom_sites_solution_primary direct
_atom_sites_solution_secondary difmap
_audit_creation_method SHELXL
_cell_angle_alpha 90.00
_cell_angle_beta 90.00
_cell_angle_gamma 90.00
_cell_formula_units_Z 4
_cell_length_a 11.886(1)
_cell_length_b 16.362(2)
_cell_length_c 11.335(1)
_cell_measurement_reflns_used 4890
_cell_measurement_temperature 100(2)
_cell_volume 2204.4(4)
_computing_structure_refinement 'SHELXL-93 (Sheldrick, 1993)'
_computing_structure_solution 'SHELXS-86 (Sheldrick, 1990)'
_diffrn_ambient_temperature 100(2)
_diffrn_measurement_device 'Siemens SMART CCD-Detector'
_diffrn_measurement_method '\w-scan, 0.3 deg./frame'
_diffrn_radiation_monochromator graphite
_diffrn_radiation_source 'fine-focus sealed tube'
_diffrn_radiation_type MoK\a
_diffrn_radiation_wavelength 0.71073
_diffrn_reflns_av_R_equivalents 0.0570
_diffrn_reflns_av_sigmaI/netI 0.0678
_diffrn_reflns_limit_h_max 11
_diffrn_reflns_limit_h_min -13
_diffrn_reflns_limit_k_max 19
_diffrn_reflns_limit_k_min -16
_diffrn_reflns_limit_l_max 13
_diffrn_reflns_limit_l_min -13
_diffrn_reflns_number 9808
_diffrn_reflns_theta_max 24.69
_diffrn_reflns_theta_min 2.12
_exptl_absorpt_coefficient_mu 0.797
_exptl_absorpt_correction_type 'SADABS; G. Sheldrick 1994'
_exptl_crystal_colour red-violet
_exptl_crystal_density_diffrn 1.699
_exptl_crystal_description 'transparent block'
_exptl_crystal_F_000 1156
_exptl_crystal_size_max 0.25
_exptl_crystal_size_mid 0.21
_exptl_crystal_size_min 0.18
_refine_diff_density_max 0.475
_refine_diff_density_min -0.372
_refine_diff_density_rms 0.076
_refine_ls_abs_structure_details 'Flack H D (1983), Acta Cryst. A39, 876-881'
_refine_ls_abs_structure_Flack -0.02(3)
_refine_ls_extinction_method none
_refine_ls_goodness_of_fit_all 1.071
_refine_ls_goodness_of_fit_obs 1.089
_refine_ls_matrix_type full
_refine_ls_number_parameters 306
_refine_ls_number_reflns 3684
_refine_ls_number_restraints 0
_refine_ls_restrained_S_all 1.072
_refine_ls_restrained_S_obs 1.089
_refine_ls_R_factor_all 0.0656
_refine_ls_R_factor_obs 0.0439
_refine_ls_shift/esd_max 0.004
_refine_ls_shift/esd_mean 0.000
_refine_ls_structure_factor_coef Fsqd
_refine_ls_weighting_details 'w=1/[\s^2^(Fo^2^)+(0.0322P)^2^+1.7516P] where P=(Fo^2^+2Fc^2^)/3'
_refine_ls_weighting_scheme calc
_refine_ls_wR_factor_all 0.0932
_refine_ls_wR_factor_obs 0.0842
_reflns_number_observed 2975
_reflns_number_total 3685
_reflns_observed_criterion >2sigma(I)
_cod_data_source_file 806466Ksup1.cif
_cod_data_source_block 3
_cod_depositor_comments
;
The following automatic conversions were performed:

'_refine_ls_weighting_scheme' value 'calc
w=1/[\s^2^(Fo^2^)+(0.0322P)^2^+1.7516P] where P=(Fo^2^+2Fc^2^)/3' was
changed to 'calc'. New tag '_refine_ls_weighting_details' was
created. The value of the new tag was set to
'w=1/[\s^2^(Fo^2^)+(0.0322P)^2^+1.7516P] where P=(Fo^2^+2Fc^2^)/3'.

Automatic conversion script
Id: cif_fix_values 3143 2015-03-26 13:38:13Z robertas 
;
_cod_original_sg_symbol_H-M P2(1)2(1)2(1)
_cod_database_code 7027069

loop_
_symmetry_equiv_pos_as_xyz
'x, y, z'
'-x+1/2, -y, z+1/2'
'-x, y+1/2, -z+1/2'
'x+1/2, -y+1/2, -z'

loop_
_atom_site_aniso_label
_atom_site_aniso_U_11
_atom_site_aniso_U_22
_atom_site_aniso_U_33
_atom_site_aniso_U_23
_atom_site_aniso_U_13
_atom_site_aniso_U_12
Cr1 0.0181(4) 0.0209(4) 0.0196(4) -0.0001(4) 0.0001(4) -0.0018(4)
O1 0.046(3) 0.024(2) 0.029(2) -0.003(2) 0.012(2) -0.008(2)
O2 0.024(2) 0.023(2) 0.023(2) 0.003(2) 0.001(2) -0.001(2)
O3 0.021(2) 0.025(2) 0.023(2) -0.002(2) 0.003(2) -0.0023(15)
N1 0.021(2) 0.022(2) 0.022(2) 0.003(2) 0.000(2) -0.002(2)
N2 0.019(2) 0.024(2) 0.024(2) 0.002(2) -0.004(2) 0.001(2)
N3 0.016(2) 0.021(2) 0.023(2) 0.000(2) 0.001(2) 0.000(2)
N4 0.030(3) 0.021(2) 0.016(2) -0.001(2) -0.005(2) -0.001(2)
N5 0.027(3) 0.029(3) 0.034(3) 0.005(2) 0.002(2) 0.001(2)
N6 0.024(3) 0.033(3) 0.031(3) -0.006(2) 0.005(2) -0.007(2)
C1 0.023(3) 0.020(3) 0.033(3) 0.001(2) 0.006(2) -0.003(2)
C2 0.016(3) 0.026(3) 0.036(3) 0.002(2) 0.002(2) -0.003(2)
C3 0.019(3) 0.032(3) 0.027(3) 0.004(3) 0.005(2) 0.006(3)
C4 0.019(3) 0.031(3) 0.023(3) -0.004(2) -0.002(2) 0.003(3)
C5 0.023(3) 0.031(3) 0.022(3) 0.000(2) -0.002(2) -0.001(2)
C6 0.021(3) 0.032(3) 0.024(3) 0.010(3) -0.006(2) 0.001(2)
C7 0.025(3) 0.021(3) 0.038(3) -0.001(3) 0.006(3) 0.000(2)
C8 0.023(3) 0.022(3) 0.028(3) -0.005(2) 0.003(3) -0.011(2)
C9 0.022(3) 0.026(3) 0.037(3) 0.001(2) -0.005(2) 0.000(2)
C10 0.025(3) 0.029(3) 0.023(3) 0.001(3) -0.002(3) 0.001(3)
C11 0.023(3) 0.027(3) 0.030(3) -0.004(3) -0.002(3) -0.002(2)
C12 0.019(3) 0.019(3) 0.026(3) -0.001(2) -0.002(2) 0.002(2)
Cl1 0.0178(6) 0.0251(6) 0.0237(6) 0.0001(5) -0.0019(6) -0.0070(6)
P3 0.0184(7) 0.0236(7) 0.0262(7) -0.0022(6) 0.0016(6) 0.0013(6)
F1 0.026(2) 0.066(2) 0.029(2) -0.001(2) 0.010(2) -0.002(2)
F2 0.045(2) 0.030(2) 0.040(2) -0.0092(14) 0.005(2) -0.0030(15)
F3 0.023(2) 0.059(2) 0.042(2) 0.014(2) 0.0067(15) -0.0095(15)
F4 0.056(2) 0.032(2) 0.045(2) -0.0078(15) -0.022(2) 0.004(2)
F5 0.028(2) 0.036(2) 0.042(2) 0.0089(15) -0.004(2) 0.0057(14)
F6 0.031(2) 0.039(2) 0.030(2) -0.0018(14) -0.0098(15) 0.0095(14)
C20 0.072(6) 0.051(5) 0.063(5) -0.008(4) 0.001(4) 0.000(4)
O20 0.062(3) 0.044(3) 0.061(3) -0.005(2) -0.006(3) 0.010(2)

loop_
_atom_site_label
_atom_site_type_symbol
_atom_site_fract_x
_atom_site_fract_y
_atom_site_fract_z
_atom_site_U_iso_or_equiv
_atom_site_thermal_displace_type
_atom_site_occupancy
_atom_site_calc_flag
_atom_site_refinement_flags
Cr1 Cr 0.94990(6) 1.00493(5) 0.04384(6) 0.0195(2) Uani 1 d .
O1 O 0.8790(3) 1.1933(2) 0.2620(3) 0.0329(10) Uani 1 d .
O2 O 1.0189(3) 0.9062(2) 0.1121(3) 0.0235(8) Uani 1 d .
O3 O 0.7929(3) 0.9647(2) 0.0592(3) 0.0228(8) Uani 1 d .
N1 N 0.9136(3) 1.1153(2) -0.0335(3) 0.0217(9) Uani 1 d .
N2 N 1.1133(3) 1.0280(2) -0.0080(3) 0.0226(10) Uani 1 d .
N3 N 0.9320(3) 0.9579(2) -0.1244(3) 0.0201(9) Uani 1 d .
N4 N 0.9509(4) 1.0737(2) 0.1858(3) 0.0222(10) Uani 1 d .
H4C H 0.9723(49) 1.0645(31) 0.2379(44) 0.029 Uiso 1 d .
N5 N 1.1854(4) 0.8470(3) 0.1572(4) 0.0300(12) Uani 1 d .
H5C H 1.2673(47) 0.8484(31) 0.1529(46) 0.039 Uiso 1 d .
H5D H 1.1511(47) 0.8101(33) 0.1957(49) 0.039 Uiso 1 d .
N6 N 0.6644(4) 0.8805(3) -0.0224(4) 0.0291(12) Uani 1 d .
H6C H 0.6474(54) 0.8560(37) -0.0660(51) 0.038 Uiso 1 d .
H6D H 0.6193(47) 0.8826(30) 0.0457(46) 0.038 Uiso 1 d .
C1 C 1.0228(4) 1.1560(3) -0.0711(4) 0.0251(13) Uani 1 d .
H1A H 1.0189(4) 1.2140(3) -0.0540(4) 0.030 Uiso 1 calc R
H1B H 1.0325(4) 1.1496(3) -0.1556(4) 0.030 Uiso 1 calc R
C2 C 1.1240(4) 1.1187(3) -0.0069(5) 0.0259(13) Uani 1 d .
H2A H 1.1932(4) 1.1348(3) -0.0459(5) 0.031 Uiso 1 calc R
H2B H 1.1265(4) 1.1383(3) 0.0738(5) 0.031 Uiso 1 calc R
C3 C 1.1330(4) 0.9932(3) -0.1297(4) 0.0260(12) Uani 1 d .
H3A H 1.2079(4) 0.9699(3) -0.1337(4) 0.031 Uiso 1 calc R
H3B H 1.1282(4) 1.0367(3) -0.1877(4) 0.031 Uiso 1 calc R
C4 C 1.0462(4) 0.9272(3) -0.1586(4) 0.0243(12) Uani 1 d .
H4A H 1.0479(4) 0.9149(3) -0.2423(4) 0.029 Uiso 1 calc R
H4B H 1.0634(4) 0.8775(3) -0.1155(4) 0.029 Uiso 1 calc R
C5 C 0.8937(4) 1.0260(3) -0.2066(4) 0.0252(12) Uani 1 d .
H5A H 0.8391(4) 1.0045(3) -0.2622(4) 0.030 Uiso 1 calc R
H5B H 0.9576(4) 1.0461(3) -0.2512(4) 0.030 Uiso 1 calc R
C6 C 0.8412(4) 1.0961(3) -0.1376(4) 0.0256(12) Uani 1 d .
H6A H 0.8346(4) 1.1439(3) -0.1878(4) 0.031 Uiso 1 calc R
H6B H 0.7664(4) 1.0809(3) -0.1114(4) 0.031 Uiso 1 calc R
C7 C 0.8530(4) 1.1649(3) 0.0581(4) 0.0280(13) Uani 1 d .
H7A H 0.7732(4) 1.1528(3) 0.0554(4) 0.034 Uiso 1 calc R
H7B H 0.8630(4) 1.2227(3) 0.0420(4) 0.034 Uiso 1 calc R
C8 C 0.8990(4) 1.1449(3) 0.1789(4) 0.0242(12) Uani 1 d .
C9 C 1.1836(4) 0.9862(3) 0.0825(5) 0.0284(13) Uani 1 d .
H9A H 1.1931(4) 1.0214(3) 0.1506(5) 0.034 Uiso 1 calc R
H9B H 1.2574(4) 0.9742(3) 0.0503(5) 0.034 Uiso 1 calc R
C10 C 1.1261(4) 0.9082(3) 0.1183(4) 0.0257(12) Uani 1 d .
C11 C 0.8469(4) 0.8923(3) -0.1154(5) 0.0267(12) Uani 1 d .
H11A H 0.8831(4) 0.8410(3) -0.0954(5) 0.032 Uiso 1 calc R
H11B H 0.8089(4) 0.8856(3) -0.1905(5) 0.032 Uiso 1 calc R
C12 C 0.7627(4) 0.9150(3) -0.0211(4) 0.0211(11) Uani 1 d .
Cl1 Cl 1.05219(10) 1.18422(7) 0.61777(10) 0.0222(3) Uani 1 d .
P3 P 1.01497(11) 0.90645(8) -0.52507(12) 0.0227(3) Uani 1 d .
F1 F 1.1125(2) 0.9345(2) -0.6143(3) 0.0403(8) Uani 1 d .
F2 F 1.0377(3) 0.9864(2) -0.4473(2) 0.0382(7) Uani 1 d .
F3 F 0.9191(2) 0.8790(2) -0.4344(3) 0.0413(9) Uani 1 d .
F4 F 0.9930(3) 0.8267(2) -0.6013(3) 0.0442(8) Uani 1 d .
F5 F 0.9248(2) 0.9547(2) -0.6023(3) 0.0352(7) Uani 1 d .
F6 F 1.1059(2) 0.8575(2) -0.4457(2) 0.0334(7) Uani 1 d .
C20 C 1.1880(6) 1.2165(4) 0.3186(6) 0.062(2) Uani 1 d .
H20A H 1.2354(32) 1.2440(12) 0.3746(19) 0.093 Uiso 1 calc R
H20B H 1.1212(7) 1.2483(11) 0.3056(37) 0.093 Uiso 1 calc R
H20C H 1.2278(34) 1.2101(4) 0.2455(22) 0.093 Uiso 1 calc R
O20 O 1.1580(4) 1.1385(3) 0.3633(4) 0.0555(12) Uani 1 d .
H20 H 1.1359(64) 1.1432(7) 0.4315(24) 0.083 Uiso 1 calc R

loop_
_atom_type_symbol
_atom_type_description
_atom_type_scat_dispersion_real
_atom_type_scat_dispersion_imag
_atom_type_scat_source
C C 0.0033 0.0016 'International Tables Vol C Tables 4.2.6.8 and 6.1.1.4'
H H 0.0000 0.0000 'International Tables Vol C Tables 4.2.6.8 and 6.1.1.4'
N N 0.0061 0.0033 'International Tables Vol C Tables 4.2.6.8 and 6.1.1.4'
O O 0.0106 0.0060 'International Tables Vol C Tables 4.2.6.8 and 6.1.1.4'
F F 0.0171 0.0103 'International Tables Vol C Tables 4.2.6.8 and 6.1.1.4'
P P 0.1023 0.0942 'International Tables Vol C Tables 4.2.6.8 and 6.1.1.4'
Cr Cr 0.3209 0.6236 'International Tables Vol C Tables 4.2.6.8 and 6.1.1.4'
Cl Cl 0.1484 0.1585 'International Tables Vol C Tables 4.2.6.8 and 6.1.1.4'

loop_
_geom_angle_atom_site_label_1
_geom_angle_atom_site_label_2
_geom_angle_atom_site_label_3
_geom_angle
N4 Cr1 O2 98.4(2)
N4 Cr1 O3 97.1(2)
O2 Cr1 O3 94.86(13)
N4 Cr1 N1 81.2(2)
O2 Cr1 N1 167.54(14)
O3 Cr1 N1 97.55(14)
N4 Cr1 N2 97.1(2)
O2 Cr1 N2 82.56(14)
O3 Cr1 N2 165.82(14)
N1 Cr1 N2 85.13(15)
N4 Cr1 N3 165.9(2)
O2 Cr1 N3 95.73(14)
O3 Cr1 N3 82.00(14)
N1 Cr1 N3 85.0(2)
N2 Cr1 N3 84.4(2)
C10 O2 Cr1 114.6(3)
C12 O3 Cr1 114.5(3)
C6 N1 C7 112.5(4)
C6 N1 C1 111.2(4)
C7 N1 C1 111.5(4)
C6 N1 Cr1 105.9(3)
C7 N1 Cr1 106.3(3)
C1 N1 Cr1 109.0(3)
C2 N2 C9 113.8(4)
C2 N2 C3 111.8(4)
C9 N2 C3 111.6(4)
C2 N2 Cr1 105.1(3)
C9 N2 Cr1 104.3(3)
C3 N2 Cr1 109.6(3)
C11 N3 C4 113.3(4)
C11 N3 C5 111.6(4)
C4 N3 C5 111.0(3)
C11 N3 Cr1 106.1(3)
C4 N3 Cr1 105.7(3)
C5 N3 Cr1 108.8(3)
C8 N4 Cr1 117.0(3)
C8 N4 H4C 115.7(47)
Cr1 N4 H4C 127.2(47)
C10 N5 H5C 120.4(31)
C10 N5 H5D 117.4(39)
H5C N5 H5D 121.5(50)
C12 N6 H6C 122.8(58)
C12 N6 H6D 119.2(32)
H6C N6 H6D 117.2(65)
N1 C1 C2 111.2(4)
N1 C1 H1A 109.4(2)
C2 C1 H1A 109.4(3)
N1 C1 H1B 109.4(2)
C2 C1 H1B 109.4(3)
H1A C1 H1B 108.0
N2 C2 C1 109.0(4)
N2 C2 H2A 109.9(3)
C1 C2 H2A 109.9(3)
N2 C2 H2B 109.9(3)
C1 C2 H2B 109.9(3)
H2A C2 H2B 108.3
N2 C3 C4 111.0(4)
N2 C3 H3A 109.4(2)
C4 C3 H3A 109.4(3)
N2 C3 H3B 109.4(2)
C4 C3 H3B 109.4(3)
H3A C3 H3B 108.0
N3 C4 C3 108.6(4)
N3 C4 H4A 110.0(2)
C3 C4 H4A 110.0(3)
N3 C4 H4B 110.0(2)
C3 C4 H4B 110.0(3)
H4A C4 H4B 108.3
N3 C5 C6 111.1(4)
N3 C5 H5A 109.4(2)
C6 C5 H5A 109.4(3)
N3 C5 H5B 109.4(2)
C6 C5 H5B 109.4(3)
H5A C5 H5B 108.0
N1 C6 C5 109.1(4)
N1 C6 H6A 109.9(2)
C5 C6 H6A 109.9(3)
N1 C6 H6B 109.9(2)
C5 C6 H6B 109.9(3)
H6A C6 H6B 108.3
N1 C7 C8 109.7(4)
N1 C7 H7A 109.7(2)
C8 C7 H7A 109.7(3)
N1 C7 H7B 109.7(2)
C8 C7 H7B 109.7(3)
H7A C7 H7B 108.2
O1 C8 N4 127.0(5)
O1 C8 C7 118.4(4)
N4 C8 C7 114.5(4)
N2 C9 C10 108.7(4)
N2 C9 H9A 109.9(3)
C10 C9 H9A 109.9(3)
N2 C9 H9B 109.9(3)
C10 C9 H9B 109.9(3)
H9A C9 H9B 108.3
O2 C10 N5 122.7(5)
O2 C10 C9 117.4(5)
N5 C10 C9 119.9(5)
N3 C11 C12 108.9(4)
N3 C11 H11A 109.9(2)
C12 C11 H11A 109.9(3)
N3 C11 H11B 109.9(3)
C12 C11 H11B 109.9(3)
H11A C11 H11B 108.3
O3 C12 N6 122.7(5)
O3 C12 C11 118.5(4)
N6 C12 C11 118.7(5)
F4 P3 F5 89.9(2)
F4 P3 F3 90.1(2)
F5 P3 F3 90.7(2)
F4 P3 F2 179.5(2)
F5 P3 F2 90.6(2)
F3 P3 F2 89.8(2)
F4 P3 F1 90.6(2)
F5 P3 F1 89.9(2)
F3 P3 F1 179.1(2)
F2 P3 F1 89.5(2)
F4 P3 F6 90.3(2)
F5 P3 F6 179.5(2)
F3 P3 F6 88.8(2)
F2 P3 F6 89.2(2)
F1 P3 F6 90.6(2)
O20 C20 H20A 109.5(4)
O20 C20 H20B 109.5(4)
H20A C20 H20B 109.5
O20 C20 H20C 109.5(3)
H20A C20 H20C 109.5
H20B C20 H20C 109.5
C20 O20 H20 109.5(3)

loop_
_geom_bond_atom_site_label_1
_geom_bond_atom_site_label_2
_geom_bond_distance
Cr1 N4 1.963(4)
Cr1 O2 1.970(3)
Cr1 O3 1.987(3)
Cr1 N1 2.054(4)
Cr1 N2 2.065(4)
Cr1 N3 2.068(4)
O1 C8 1.254(6)
O2 C10 1.277(6)
O3 C12 1.271(5)
N1 C6 1.494(6)
N1 C7 1.501(6)
N1 C1 1.519(6)
N2 C2 1.489(6)
N2 C9 1.490(6)
N2 C3 1.510(6)
N3 C11 1.478(6)
N3 C4 1.497(6)
N3 C5 1.522(6)
N4 C8 1.320(6)
N4 H4C 0.66(5)
N5 C10 1.301(6)
N5 H5C 0.97(5)
N5 H5D 0.85(5)
N6 C12 1.298(7)
N6 H6C 0.67(6)
N6 H6D 0.94(5)
C1 C2 1.534(7)
C1 H1A 0.97
C1 H1B 0.97
C2 H2A 0.97
C2 H2B 0.97
C3 C4 1.529(7)
C3 H3A 0.97
C3 H3B 0.97
C4 H4A 0.97
C4 H4B 0.97
C5 C6 1.523(6)
C5 H5A 0.97
C5 H5B 0.97
C6 H6A 0.97
C6 H6B 0.97
C7 C8 1.510(7)
C7 H7A 0.97
C7 H7B 0.97
C9 C10 1.504(7)
C9 H9A 0.97
C9 H9B 0.97
C11 C12 1.510(7)
C11 H11A 0.97
C11 H11B 0.97
P3 F4 1.586(3)
P3 F5 1.594(3)
P3 F3 1.599(3)
P3 F2 1.601(3)
P3 F1 1.605(3)
P3 F6 1.618(3)
C20 O20 1.419(7)
C20 H20A 0.96
C20 H20B 0.96
C20 H20C 0.96
O20 H20 0.82
